data_4134279
loop_
_publ_author_name
'Zhang, Han-Yue'
'Song, Xian-Jiang'
'Chen, Xiao-Gang'
'Zhang, Zhi-Xu'
'You, Yu-Meng'
'Tang, Yuan-Yuan'
'Xiong, Ren-Gen'

_publ_section_title
;
 Observation of vortex domains in a two-dimensional lead iodide perovskite
 ferroelectric.
;
_journal_name_full 'Journal of the American Chemical Society'
_journal_paper_doi 10.1021/jacs.0c00371
_journal_year 2020
_chemical_formula_moiety 'I3 Pb, C5 H12 N'
_chemical_formula_sum 'C5 H12 I3 N Pb'
_chemical_formula_weight 674.06
_space_group_crystal_system orthorhombic
_space_group_IT_number 63
_space_group_name_Hall '-C 2c 2'
_space_group_name_H-M_alt 'C m c m'
_atom_sites_solution_hydrogens difmap
_audit_creation_method SHELXL-2014/7
_cell_angle_alpha 90
_cell_angle_beta 90
_cell_angle_gamma 90
_cell_formula_units_Z 4
_cell_length_a 8.7153(3)
_cell_length_b 18.4430(7)
_cell_length_c 8.1281(3)
_cell_measurement_reflns_used 3002
_cell_measurement_temperature 300(2)
_cell_measurement_theta_max 31.0160
_cell_measurement_theta_min 3.3290
_cell_volume 1306.48(8)
_computing_structure_refinement 'SHELXL-2014/7 (Sheldrick, 2014)'
_diffrn_ambient_temperature 300(2)
_diffrn_measured_fraction_theta_full 0.997
_diffrn_measured_fraction_theta_max 0.815
_diffrn_measurement_device_type 'XtaLAB Synergy R, DW system, HyPix'
_diffrn_radiation_type MoK\a
_diffrn_radiation_wavelength 0.71073
_diffrn_reflns_av_R_equivalents 0.0303
_diffrn_reflns_av_unetI/netI 0.0213
_diffrn_reflns_Laue_measured_fraction_full 0.997
_diffrn_reflns_Laue_measured_fraction_max 0.815
_diffrn_reflns_limit_h_max 12
_diffrn_reflns_limit_h_min -10
_diffrn_reflns_limit_k_max 26
_diffrn_reflns_limit_k_min -21
_diffrn_reflns_limit_l_max 8
_diffrn_reflns_limit_l_min -11
_diffrn_reflns_number 4410
_diffrn_reflns_point_group_measured_fraction_full 0.997
_diffrn_reflns_point_group_measured_fraction_max 0.815
_diffrn_reflns_theta_full 25.242
_diffrn_reflns_theta_max 30.581
_diffrn_reflns_theta_min 2.585
_diffrn_source 'Rotating-anode X-ray tube'
_exptl_absorpt_coefficient_mu 19.954
_exptl_absorpt_correction_T_max 0.012
_exptl_absorpt_correction_T_min 0.004
_exptl_absorpt_correction_type multi-scan
_exptl_absorpt_process_details
;
CrysAlisPro 1.171.40.14e (Rigaku Oxford Diffraction, 2018)
Empirical absorption correction using spherical harmonics,
 implemented in SCALE3 ABSPACK scaling algorithm.
;
_exptl_crystal_colour yellow
_exptl_crystal_density_diffrn 3.427
_exptl_crystal_description prism
_exptl_crystal_F_000 1160
_exptl_crystal_size_max 0.3
_exptl_crystal_size_mid 0.26
_exptl_crystal_size_min 0.22
_refine_diff_density_max 1.031
_refine_diff_density_min -1.077
_refine_diff_density_rms 0.165
_refine_ls_extinction_coef 0.00164(15)
_refine_ls_extinction_expression Fc^*^=kFc[1+0.001xFc^2^\l^3^/sin(2\q)]^-1/4^
_refine_ls_extinction_method 'SHELXL-2014/7 (Sheldrick 2014'
_refine_ls_goodness_of_fit_ref 1.083
_refine_ls_hydrogen_treatment constr
_refine_ls_matrix_type full
_refine_ls_number_parameters 34
_refine_ls_number_reflns 927
_refine_ls_number_restraints 3
_refine_ls_restrained_S_all 1.096
_refine_ls_R_factor_all 0.0345
_refine_ls_R_factor_gt 0.0290
_refine_ls_shift/su_max 0.000
_refine_ls_shift/su_mean 0.000
_refine_ls_structure_factor_coef Fsqd
_refine_ls_weighting_details 'w=1/[\s^2^(Fo^2^)+(0.0449P)^2^+3.0694P] where P=(Fo^2^+2Fc^2^)/3'
_refine_ls_weighting_scheme calc
_refine_ls_wR_factor_gt 0.0771
_refine_ls_wR_factor_ref 0.0794
_reflns_Friedel_coverage 0.000
_reflns_number_gt 803
_reflns_number_total 1137
_reflns_threshold_expression 'I > 2\s(I)'
_cod_data_source_file ja0c00371_si_002.cif
_cod_data_source_block CMCM
_cod_database_code 4134279
_shelx_shelxl_version_number 2014/7
_shelx_space_group_comment
;
The symmetry employed for this shelxl refinement is uniquely defined
by the following loop, which should always be used as a source of
symmetry information in preference to the above space-group names.
They are only intended as comments.
;

loop_
_space_group_symop_operation_xyz
'x, y, z'
'-x, -y, z+1/2'
'-x, y, -z+1/2'
'x, -y, -z'
'x+1/2, y+1/2, z'
'-x+1/2, -y+1/2, z+1/2'
'-x+1/2, y+1/2, -z+1/2'
'x+1/2, -y+1/2, -z'
'-x, -y, -z'
'x, y, -z-1/2'
'x, -y, z-1/2'
'-x, y, z'
'-x+1/2, -y+1/2, -z'
'x+1/2, y+1/2, -z-1/2'
'x+1/2, -y+1/2, z-1/2'
'-x+1/2, y+1/2, z'

loop_
_atom_site_label
_atom_site_type_symbol
_atom_site_fract_x
_atom_site_fract_y
_atom_site_fract_z
_atom_site_U_iso_or_equiv
_atom_site_adp_type
_atom_site_occupancy
_atom_site_site_symmetry_order
_atom_site_calc_flag
_atom_site_refinement_flags_posn
_atom_site_refinement_flags_adp
_atom_site_refinement_flags_occupancy
_atom_site_disorder_assembly
_atom_site_disorder_group
C3 C 0.0000 0.2533(6) 0.8330(15) 0.176(9) Uani 1 2 d DS T P . .
H3A H -0.0884 0.2262 0.8673 0.211 Uiso 0.5 1 d R U P . .
H3B H 0.0884 0.2262 0.8673 0.211 Uiso 0.5 1 d R U P . .
C2 C 0.0000 0.3182(7) 0.9265(15) 0.146(8) Uani 1 2 d DS T P . .
H2A H 0.0886 0.3178 0.9966 0.175 Uiso 0.5 1 d R U P . .
H2B H -0.0886 0.3178 0.9966 0.175 Uiso 0.5 1 d R U P . .
N1 N 0.0000 0.3845(5) 0.8361(18) 0.149(7) Uani 0.5 2 d DS T P . .
C1 C 0.0000 0.3845(5) 0.8361(18) 0.149(7) Uani 0.5 2 d DS T P . .
H1A H 0.0885 0.4114 0.8712 0.178 Uiso 0.5 1 d R U P . .
H1B H -0.0885 0.4114 0.8712 0.178 Uiso 0.5 1 d R U P . .
Pb1 Pb 1.0000 0.0000 0.0000 0.0470(2) Uani 1 4 d S T P . .
I2 I 1.0000 0.13706(4) 0.2500 0.0623(3) Uani 1 4 d S T P . .
I1 I 0.74544(7) -0.06283(3) 0.2500 0.0705(2) Uani 1 2 d S T P . .

loop_
_atom_site_aniso_label
_atom_site_aniso_U_11
_atom_site_aniso_U_22
_atom_site_aniso_U_33
_atom_site_aniso_U_23
_atom_site_aniso_U_13
_atom_site_aniso_U_12
C3 0.40(3) 0.064(6) 0.064(7) 0.016(6) 0.000 0.000
C2 0.26(2) 0.129(11) 0.051(8) -0.022(8) 0.000 0.000
N1 0.255(19) 0.055(5) 0.137(13) -0.023(6) 0.000 0.000
C1 0.255(19) 0.055(5) 0.137(13) -0.023(6) 0.000 0.000
Pb1 0.0451(3) 0.0650(3) 0.0308(3) -0.00091(15) 0.000 0.000
I2 0.0918(6) 0.0530(4) 0.0421(4) 0.000 0.000 0.000
I1 0.0539(4) 0.0841(5) 0.0734(5) 0.000 0.000 -0.0189(3)

loop_
_atom_type_symbol
_atom_type_description
_atom_type_scat_dispersion_real
_atom_type_scat_dispersion_imag
_atom_type_scat_source
C C 0.0033 0.0016 'International Tables Vol C Tables 4.2.6.8 and 6.1.1.4'
H H 0.0000 0.0000 'International Tables Vol C Tables 4.2.6.8 and 6.1.1.4'
N N 0.0061 0.0033 'International Tables Vol C Tables 4.2.6.8 and 6.1.1.4'
I I -0.4742 1.8119 'International Tables Vol C Tables 4.2.6.8 and 6.1.1.4'
Pb Pb -3.3944 10.1111 'International Tables Vol C Tables 4.2.6.8 and 6.1.1.4'

loop_
_geom_angle_atom_site_label_1
_geom_angle_atom_site_label_2
_geom_angle_atom_site_label_3
_geom_angle
_geom_angle_site_symmetry_1
_geom_angle_site_symmetry_3
_geom_angle_publ_flag
C3 C3 C2 122.4(7) 10_557 . ?
C3 C2 N1 116.6(11) . . ?
C1 N1 N1 0.0 10_557 10_557 ?
C1 N1 C2 121.0(7) 10_557 . ?
N1 N1 C2 121.0(7) 10_557 . ?
I1 Pb1 I1 93.03(2) . 11 ?
I1 Pb1 I1 86.97(2) . 3_755 ?
I1 Pb1 I1 180.00(2) 11 3_755 ?
I1 Pb1 I1 180.0 . 9_755 ?
I1 Pb1 I1 86.97(2) 11 9_755 ?
I1 Pb1 I1 93.03(2) 3_755 9_755 ?
I1 Pb1 I2 83.411(11) . . ?
I1 Pb1 I2 96.588(11) 11 . ?
I1 Pb1 I2 83.412(11) 3_755 . ?
I1 Pb1 I2 96.588(11) 9_755 . ?
I1 Pb1 I2 96.588(11) . 9_755 ?
I1 Pb1 I2 83.412(11) 11 9_755 ?
I1 Pb1 I2 96.588(11) 3_755 9_755 ?
I1 Pb1 I2 83.412(11) 9_755 9_755 ?
I2 Pb1 I2 180.0 . 9_755 ?
Pb1 I2 Pb1 77.589(17) . 2_755 ?
Pb1 I1 Pb1 78.141(14) 2_755 . ?

loop_
_geom_bond_atom_site_label_1
_geom_bond_atom_site_label_2
_geom_bond_distance
_geom_bond_site_symmetry_2
_geom_bond_publ_flag
C3 C3 1.35(2) 10_557 ?
C3 C2 1.418(14) . ?
C2 N1 1.426(11) . ?
N1 C1 1.40(3) 10_557 ?
N1 N1 1.40(3) 10_557 ?
Pb1 I1 3.2240(5) . ?
Pb1 I1 3.2240(5) 11 ?
Pb1 I1 3.2240(5) 3_755 ?
Pb1 I1 3.2240(5) 9_755 ?
Pb1 I2 3.2433(6) . ?
Pb1 I2 3.2433(6) 9_755 ?
I2 Pb1 3.2433(6) 2_755 ?
I1 Pb1 3.2240(5) 2_755 ?
